data_7204961
loop_
_publ_author_name
'Choudhury, Amitava'
'Neeraj, S.'
'Natarajan, Srinivasan'
'Rao, C. N. R.'

_publ_section_title
;
 Transformations of the low-dimensional zinc phosphates to complex
 open-framework structures. Part 2: one-dimensional ladder to two- and
 three-dimensional structures
;
_journal_issue 5
_journal_name_full 'Journal of Materials Chemistry'
_journal_page_first 1537
_journal_paper_doi 10.1039/b010001n
_journal_volume 11
_journal_year 2001
_chemical_formula_sum 'C H5 N O4 P Zn'
_chemical_formula_weight 191.40
_chemical_name_systematic
; 
? 
;
_space_group_IT_number 15
_symmetry_cell_setting monoclinic
_symmetry_space_group_name_Hall '-C 2yc'
_symmetry_space_group_name_H-M 'C 1 2/c 1'
_atom_sites_solution_hydrogens geom
_atom_sites_solution_primary direct
_atom_sites_solution_secondary difmap
_audit_creation_method SHELXL
_cell_angle_alpha 90.00
_cell_angle_beta 131.983(2)
_cell_angle_gamma 90.00
_cell_formula_units_Z 8
_cell_length_a 14.772(2)
_cell_length_b 8.8271(14)
_cell_length_c 10.107(2)
_cell_measurement_temperature 293(2)
_cell_volume 979.6(3)
_computing_cell_refinement 'Siemens XSCANS'
_computing_data_collection 'Siemens XSCANS'
_computing_data_reduction 'Siemens SHELXTL'
_computing_molecular_graphics 'Siemens SHELXTL'
_computing_publication_material 'Siemens SHELXTL'
_computing_structure_refinement 'SHELXL-93 (Sheldrick, 1993)'
_computing_structure_solution 'SHELXS-86 (Sheldrick, 1990)'
_diffrn_ambient_temperature 293(2)
_diffrn_measurement_device 'Siemens P4'
_diffrn_measurement_method '\w scans'
_diffrn_radiation_monochromator graphite
_diffrn_radiation_source 'fine-focus sealed tube'
_diffrn_radiation_type MoK\a
_diffrn_radiation_wavelength 0.71073
_diffrn_reflns_av_R_equivalents 0.0606
_diffrn_reflns_av_sigmaI/netI 0.0649
_diffrn_reflns_limit_h_max 16
_diffrn_reflns_limit_h_min -16
_diffrn_reflns_limit_k_max 8
_diffrn_reflns_limit_k_min -9
_diffrn_reflns_limit_l_max 11
_diffrn_reflns_limit_l_min -11
_diffrn_reflns_number 2024
_diffrn_reflns_theta_max 23.32
_diffrn_reflns_theta_min 2.96
_exptl_absorpt_coefficient_mu 5.254
_exptl_absorpt_correction_type SADABS(emperical)
_exptl_crystal_colour colorless
_exptl_crystal_density_diffrn 2.595
_exptl_crystal_F_000 760
_exptl_crystal_size_max 0.16
_exptl_crystal_size_mid 0.08
_exptl_crystal_size_min 0.08
_refine_diff_density_max 0.717
_refine_diff_density_min -0.921
_refine_diff_density_rms 0.184
_refine_ls_extinction_method none
_refine_ls_goodness_of_fit_all 1.037
_refine_ls_goodness_of_fit_obs 1.121
_refine_ls_matrix_type full
_refine_ls_number_parameters 73
_refine_ls_number_reflns 711
_refine_ls_number_restraints 0
_refine_ls_restrained_S_all 1.037
_refine_ls_restrained_S_obs 1.121
_refine_ls_R_factor_all 0.0595
_refine_ls_R_factor_obs 0.0433
_refine_ls_shift/esd_max -0.001
_refine_ls_shift/esd_mean 0.000
_refine_ls_structure_factor_coef Fsqd
_refine_ls_weighting_details 'w=1/[\s^2^(Fo^2^)+(0.0546P)^2^+0.0000P] where P=(Fo^2^+2Fc^2^)/3'
_refine_ls_weighting_scheme calc
_refine_ls_wR_factor_all 0.1022
_refine_ls_wR_factor_obs 0.0961
_reflns_number_observed 554
_reflns_number_total 711
_reflns_observed_criterion >2sigma(I)
_cod_data_source_file b010001n.txt
_cod_data_source_block sad_Compound_IV
_cod_depositor_comments
;
The following automatic conversions were performed:
'_symmetry_cell_setting' value 'Monoclinic' changed to 'monoclinic'
according to '/home/adriana/struct/CIF-dictionaries/cif_core.dic'
dictionary named 'cif_core.dic' version 2.4.1 from 2010-06-29.

Automatic conversion script
Id: cif_fix_enum 1555 2011-01-17 13:19:09Z saulius 

The following automatic conversions were performed:

'_refine_ls_weighting_scheme' value 'calc
w=1/[\s^2^(Fo^2^)+(0.0546P)^2^+0.0000P] where P=(Fo^2^+2Fc^2^)/3' was
changed to 'calc'. New tag '_refine_ls_weighting_details' was
created. The value of the new tag was set to
'w=1/[\s^2^(Fo^2^)+(0.0546P)^2^+0.0000P] where P=(Fo^2^+2Fc^2^)/3'.

Automatic conversion script
Id: cif_fix_values 3143 2015-03-26 13:38:13Z robertas 
;
_cod_original_cell_volume 979.7(3)
_cod_original_sg_symbol_H-M C2/c
_cod_database_code 7204961

loop_
_symmetry_equiv_pos_as_xyz
'x, y, z'
'-x, y, -z+1/2'
'x+1/2, y+1/2, z'
'-x+1/2, y+1/2, -z+1/2'
'-x, -y, -z'
'x, -y, z-1/2'
'-x+1/2, -y+1/2, -z'
'x+1/2, -y+1/2, z-1/2'

loop_
_atom_site_aniso_label
_atom_site_aniso_U_11
_atom_site_aniso_U_22
_atom_site_aniso_U_33
_atom_site_aniso_U_23
_atom_site_aniso_U_13
_atom_site_aniso_U_12
Zn1 0.0167(5) 0.0174(6) 0.0142(5) -0.0010(4) 0.0107(4) -0.0006(4)
P1 0.0157(10) 0.0177(12) 0.0134(10) 0.0035(9) 0.0107(9) 0.0014(8)
O1 0.019(3) 0.025(3) 0.025(3) -0.007(2) 0.012(3) -0.006(2)
O2 0.010(2) 0.031(3) 0.019(3) 0.001(2) 0.009(2) 0.003(2)
O3 0.031(3) 0.014(3) 0.023(3) 0.002(2) 0.023(3) 0.000(2)
O4 0.028(3) 0.024(3) 0.019(3) -0.002(2) 0.019(3) -0.003(2)
N1 0.023(4) 0.043(5) 0.036(4) 0.007(4) 0.019(4) 0.004(3)
C1 0.032(5) 0.039(6) 0.037(5) -0.006(4) 0.024(5) -0.013(4)

loop_
_atom_site_label
_atom_site_type_symbol
_atom_site_fract_x
_atom_site_fract_y
_atom_site_fract_z
_atom_site_U_iso_or_equiv
_atom_site_thermal_displace_type
_atom_site_occupancy
_atom_site_calc_flag
_atom_site_refinement_flags
_atom_site_disorder_group
Zn1 Zn 0.35490(7) 0.89772(10) -0.00481(11) 0.0158(4) Uani 1 d . .
P1 P 0.3758(2) 1.1721(2) -0.1895(2) 0.0148(5) Uani 1 d . .
O1 O 0.2039(4) 0.8101(6) -0.2144(7) 0.0249(14) Uani 1 d . .
O2 O 0.4898(4) 0.7759(6) 0.0607(6) 0.0209(13) Uani 1 d . .
O3 O 0.3493(4) 1.1064(5) -0.0770(7) 0.0192(12) Uani 1 d . .
O4 O 0.3557(4) 1.0511(6) -0.3174(6) 0.0211(13) Uani 1 d . .
N1 N 0.3821(5) 0.7116(9) -0.2854(9) 0.034(2) Uani 1 d . .
H3 H 0.3011(5) 0.7065(9) -0.3631(9) 0.052 Uiso 1 calc R .
H2 H 0.4050(5) 0.7983(9) -0.3004(9) 0.052 Uiso 1 calc R .
H1 H 0.4105(5) 0.7076(9) -0.1752(9) 0.052 Uiso 1 calc R .
C1 C 0.4306(7) 0.5844(10) -0.3141(12) 0.035(2) Uani 1 d . .
H5 H 0.3977(7) 0.5883(10) -0.4352(12) 0.042 Uiso 1 calc R .
H4 H 0.4037(7) 0.4904(10) -0.3002(12) 0.042 Uiso 1 calc R .

loop_
_atom_type_symbol
_atom_type_description
_atom_type_scat_dispersion_real
_atom_type_scat_dispersion_imag
_atom_type_scat_source
C C 0.0033 0.0016 'International Tables Vol C Tables 4.2.6.8 and 6.1.1.4'
H H 0.0000 0.0000 'International Tables Vol C Tables 4.2.6.8 and 6.1.1.4'
N N 0.0061 0.0033 'International Tables Vol C Tables 4.2.6.8 and 6.1.1.4'
O O 0.0106 0.0060 'International Tables Vol C Tables 4.2.6.8 and 6.1.1.4'
P P 0.1023 0.0942 'International Tables Vol C Tables 4.2.6.8 and 6.1.1.4'
Zn Zn 0.2839 1.4301 'International Tables Vol C Tables 4.2.6.8 and 6.1.1.4'

loop_
_geom_angle_atom_site_label_1
_geom_angle_atom_site_label_2
_geom_angle_atom_site_label_3
_geom_angle
_geom_angle_site_symmetry_1
_geom_angle_site_symmetry_3
_geom_angle_publ_flag
O1 Zn1 O4 114.3(2) . 6_576 ?
O1 Zn1 O2 108.6(2) . . ?
O4 Zn1 O2 117.4(2) 6_576 . ?
O1 Zn1 O3 103.7(2) . . ?
O4 Zn1 O3 96.7(2) 6_576 . ?
O2 Zn1 O3 115.0(2) . . ?
O1 P1 O3 107.7(3) 4_554 . ?
O1 P1 O4 112.8(3) 4_554 . ?
O3 P1 O4 110.8(3) . . ?
O1 P1 O2 108.2(3) 4_554 5_675 ?
O3 P1 O2 107.9(3) . 5_675 ?
O4 P1 O2 109.3(3) . 5_675 ?
P1 O1 Zn1 149.2(3) 4_544 . ?
P1 O2 Zn1 124.6(3) 5_675 . ?
P1 O3 Zn1 131.2(3) . . ?
P1 O4 Zn1 121.9(3) . 6_575 ?
C1 N1 H3 109.5(4) . . ?
C1 N1 H2 109.5(5) . . ?
H3 N1 H2 109.5 . . ?
C1 N1 H1 109.5(5) . . ?
H3 N1 H1 109.5 . . ?
H2 N1 H1 109.5 . . ?
N1 C1 C1 113.0(6) . 2_654 ?
N1 C1 H5 109.0(5) . . ?
C1 C1 H5 109.0(7) 2_654 . ?
N1 C1 H4 109.0(5) . . ?
C1 C1 H4 109.0(3) 2_654 . ?
H5 C1 H4 107.8 . . ?

loop_
_geom_bond_atom_site_label_1
_geom_bond_atom_site_label_2
_geom_bond_distance
_geom_bond_site_symmetry_2
_geom_bond_publ_flag
Zn1 O1 1.934(5) . ?
Zn1 O4 1.940(5) 6_576 ?
Zn1 O2 1.950(5) . ?
Zn1 O3 1.963(5) . ?
P1 O1 1.511(5) 4_554 ?
P1 O3 1.542(5) . ?
P1 O4 1.544(5) . ?
P1 O2 1.545(5) 5_675 ?
O1 P1 1.511(5) 4_544 ?
O2 P1 1.545(5) 5_675 ?
O4 Zn1 1.940(5) 6_575 ?
N1 C1 1.462(11) . ?
N1 H3 0.89 . ?
N1 H2 0.89 . ?
N1 H1 0.89 . ?
C1 C1 1.53(2) 2_654 ?
C1 H5 0.97 . ?
C1 H4 0.97 . ?
